data_4115017
loop_
_publ_author_name
'Frank W\"urthner'
'Sheng Yao'
'Tony Debaerdemaeker'
'R\"udiger Wortmann'

_publ_contact_author_address
;       Universit\"at Ulm
 Abteilung Organische Chemie II
 Albert-Einstein-Allee 11
 89081 ULm
 Germany
;
_publ_contact_author_email frank.wuerthner@chemie.uni-ulm.de
_publ_contact_author_fax '049 731 5022840'
_publ_contact_author_name 'Frank W\"urthner'
_publ_contact_author_phone '049 731 5022849'
_publ_section_title
;
 Dimerization of Merocyanine Dyes. Structural and Energetic
 Characterization of Dipolar Dye Aggregates and Implications for Nonlinear
 Optical Materials
;
_journal_name_full 'Journal of the American Chemical Society'
_journal_page_first 9431
_journal_page_last 9447
_journal_paper_doi 10.1021/ja020168f
_journal_volume 124
_journal_year 2002
_chemical_formula_sum 'C28 H39 N3 O2'
_chemical_formula_weight 449.62
_chemical_name_systematic
; 1-Isopropyl-4-propyl-2,6-dioxo-5-[2-(1-propyl-2,6-diisopropyl-1-hydro

-pyridin-4-ylidene)-ethylidene]-1,2,5,6-tetrahydro-pyridine-3-carbonitrile

;
_space_group_IT_number 2
_symmetry_cell_setting triclinic
_symmetry_space_group_name_Hall '-P 1'
_symmetry_space_group_name_H-M 'P -1'
_atom_sites_solution_hydrogens geom
_atom_sites_solution_primary direct
_atom_sites_solution_secondary difmap
_audit_creation_method SHELXL-97
_cell_angle_alpha 71.003(19)
_cell_angle_beta 78.85(2)
_cell_angle_gamma 78.94(2)
_cell_formula_units_Z 2
_cell_length_a 9.660(2)
_cell_length_b 11.339(2)
_cell_length_c 13.084(2)
_cell_measurement_reflns_used all
_cell_measurement_temperature 220(2)
_cell_measurement_theta_max 24.07
_cell_measurement_theta_min 2.13
_cell_volume 1316.6(4)
_computing_cell_refinement 'STOE IPDS'
_computing_data_collection 'STOE IPDS'
_computing_data_reduction 'STOE IPDS'
_computing_molecular_graphics 'Platon, Ortep'
_computing_publication_material SHELXL-97
_computing_structure_refinement 'SHELXL-97 (Sheldrick, 1997)'
_computing_structure_solution 'XMY-93 (Debaerdemaeker, 1993)'
_diffrn_ambient_temperature 220(2)
_diffrn_detector_area_resol_mean 0.15
_diffrn_measured_fraction_theta_full 0.933
_diffrn_measured_fraction_theta_max 0.933
_diffrn_measurement_device_type 'STOE IPDS, Image Plate'
_diffrn_measurement_method rotation
_diffrn_radiation_monochromator graphite
_diffrn_radiation_source 'fine-focus sealed tube'
_diffrn_radiation_type MoK\a
_diffrn_radiation_wavelength 0.71073
_diffrn_reflns_av_R_equivalents 0.0802
_diffrn_reflns_av_sigmaI/netI 0.1149
_diffrn_reflns_limit_h_max 10
_diffrn_reflns_limit_h_min -11
_diffrn_reflns_limit_k_max 12
_diffrn_reflns_limit_k_min -12
_diffrn_reflns_limit_l_max 14
_diffrn_reflns_limit_l_min -14
_diffrn_reflns_number 8368
_diffrn_reflns_theta_full 24.07
_diffrn_reflns_theta_max 24.07
_diffrn_reflns_theta_min 2.13
_exptl_absorpt_coefficient_mu 0.071
_exptl_absorpt_correction_type none
_exptl_crystal_colour green
_exptl_crystal_density_diffrn 1.134
_exptl_crystal_density_meas ?
_exptl_crystal_description prism
_exptl_crystal_F_000 488
_exptl_crystal_size_max 0.69
_exptl_crystal_size_mid 0.37
_exptl_crystal_size_min 0.19
_refine_diff_density_max 0.151
_refine_diff_density_min -0.265
_refine_diff_density_rms 0.044
_refine_ls_extinction_method none
_refine_ls_goodness_of_fit_ref 0.809
_refine_ls_hydrogen_treatment constraints
_refine_ls_matrix_type full
_refine_ls_number_parameters 432
_refine_ls_number_reflns 3876
_refine_ls_number_restraints 0
_refine_ls_restrained_S_all 0.809
_refine_ls_R_factor_all 0.1077
_refine_ls_R_factor_gt 0.0522
_refine_ls_shift/su_max 0.005
_refine_ls_shift/su_mean 0.000
_refine_ls_structure_factor_coef Fsqd
_refine_ls_weighting_details 'calc w=1/[\s^2^(Fo^2^)+(0.0649P)^2^+0.0000P] where P=(Fo^2^+2Fc^2^)/3'
_refine_ls_weighting_scheme calc
_refine_ls_wR_factor_gt 0.1188
_refine_ls_wR_factor_ref 0.1371
_reflns_number_gt 1881
_reflns_number_total 3876
_reflns_threshold_expression >2sigma(I)
_cod_data_source_file ja020168f_1.cif
_cod_data_source_block yao242
_cod_depositor_comments
;
The following automatic conversions were performed:

'_exptl_crystal_density_meas' value 'no' was changed to '?' - the
value is perceived as not measured.

Automatic conversion script
Id: cif_fix_values 3008 2015-01-20 13:52:24Z robertas 
;
_cod_database_code 4115017

loop_
_symmetry_equiv_pos_as_xyz
'x, y, z'
'-x, -y, -z'

loop_
_atom_site_label
_atom_site_type_symbol
_atom_site_fract_x
_atom_site_fract_y
_atom_site_fract_z
_atom_site_U_iso_or_equiv
_atom_site_adp_type
_atom_site_occupancy
_atom_site_symmetry_multiplicity
_atom_site_calc_flag
_atom_site_refinement_flags
N1A N 0.4622(2) 0.7202(2) 0.07179(18) 0.0370(6) Uani 1 1 d .
O2A O 0.6046(2) 1.34118(19) -0.73962(17) 0.0576(7) Uani 1 1 d .
N2A N 0.6809(3) 1.2048(2) -0.5837(2) 0.0515(8) Uani 1 1 d .
C2A C 0.3967(4) 0.8952(3) -0.0783(2) 0.0443(8) Uani 1 1 d .
C17A C 0.4267(4) 0.6388(3) 0.1850(2) 0.0383(8) Uani 1 1 d .
C13A C 0.5929(3) 0.6963(2) 0.0115(2) 0.0375(7) Uani 1 1 d .
C1A C 0.3647(3) 0.8223(2) 0.0271(2) 0.0396(8) Uani 1 1 d .
C12A C 0.6217(4) 0.7692(3) -0.0933(3) 0.0444(8) Uani 1 1 d .
C3A C 0.5247(3) 0.8708(3) -0.1445(2) 0.0440(8) Uani 1 1 d .
C8A C 0.4311(3) 1.2558(3) -0.5951(2) 0.0439(8) Uani 1 1 d .
C6A C 0.5071(3) 1.1095(3) -0.4292(2) 0.0431(8) Uani 1 1 d .
C7A C 0.3967(3) 1.1776(3) -0.4906(2) 0.0443(8) Uani 1 1 d .
C5A C 0.4761(4) 1.0289(3) -0.3193(3) 0.0472(9) Uani 1 1 d .
O1A O 0.7571(3) 1.0700(2) -0.42724(19) 0.0785(9) Uani 1 1 d .
C9A C 0.5741(4) 1.2719(3) -0.6462(2) 0.0470(8) Uani 1 1 d .
C4A C 0.5668(4) 0.9454(3) -0.2542(2) 0.0485(9) Uani 1 1 d .
C10A C 0.6541(4) 1.1233(3) -0.4761(3) 0.0540(9) Uani 1 1 d .
C14A C 0.7018(3) 0.5878(3) 0.0618(3) 0.0441(8) Uani 1 1 d .
C11A C 0.3238(4) 1.3269(3) -0.6601(3) 0.0517(9) Uani 1 1 d .
C18A C 0.4762(4) 0.6833(3) 0.2675(3) 0.0501(9) Uani 1 1 d .
C20A C 0.2256(3) 0.8517(3) 0.0968(3) 0.0444(8) Uani 1 1 d .
N3A N 0.2373(3) 1.3849(3) -0.7132(2) 0.0675(9) Uani 1 1 d .
C19A C 0.4313(6) 0.6051(4) 0.3823(3) 0.0760(13) Uani 1 1 d .
C23A C 0.2413(4) 1.1717(4) -0.4473(3) 0.0605(10) Uani 1 1 d .
C26A C 0.8332(4) 1.2238(4) -0.6284(3) 0.0657(11) Uani 1 1 d .
C15A C 0.7140(7) 0.4805(4) 0.0140(4) 0.0768(14) Uani 1 1 d .
C21A C 0.1109(4) 0.7866(4) 0.0813(4) 0.0627(10) Uani 1 1 d .
C16A C 0.8444(5) 0.6328(5) 0.0470(6) 0.103(2) Uani 1 1 d .
C22A C 0.1775(5) 0.9930(3) 0.0723(4) 0.0652(11) Uani 1 1 d .
C28A C 0.8862(6) 1.1779(4) -0.7279(4) 0.0932(17) Uani 1 1 d .
C27A C 0.8543(5) 1.3593(4) -0.6495(4) 0.0793(13) Uani 1 1 d .
C24A C 0.1759(5) 1.2753(6) -0.3917(5) 0.0922(16) Uani 1 1 d .
C25A C 0.0153(5) 1.2910(7) -0.3716(5) 0.143(3) Uani 1 1 d .
H25A H -0.0199 1.3558 -0.3370 0.172 Uiso 1 1 calc R
H25B H -0.0158 1.2131 -0.3251 0.172 Uiso 1 1 calc R
H25C H -0.0207 1.3141 -0.4399 0.172 Uiso 1 1 calc R
H17A H 0.470(3) 0.546(3) 0.190(2) 0.032(7) Uiso 1 1 d .
H17B H 0.324(3) 0.639(2) 0.198(2) 0.032(7) Uiso 1 1 d .
H23A H 0.180(3) 1.189(3) -0.510(3) 0.056(9) Uiso 1 1 d .
H23B H 0.220(4) 1.088(3) -0.399(3) 0.072(11) Uiso 1 1 d .
H2A H 0.326(3) 0.964(3) -0.107(2) 0.040(8) Uiso 1 1 d .
H12A H 0.714(3) 0.749(3) -0.134(3) 0.054(9) Uiso 1 1 d .
H14A H 0.669(3) 0.553(3) 0.140(3) 0.052(9) Uiso 1 1 d .
H20A H 0.241(3) 0.817(3) 0.179(3) 0.059(9) Uiso 1 1 d .
H4A H 0.666(4) 0.931(3) -0.282(3) 0.074(12) Uiso 1 1 d .
H26A H 0.883(4) 1.173(3) -0.565(3) 0.079(11) Uiso 1 1 d .
H5A H 0.373(4) 1.033(3) -0.293(3) 0.062(10) Uiso 1 1 d .
H21A H 0.134(5) 0.685(5) 0.101(4) 0.115(15) Uiso 1 1 d .
H18A H 0.437(4) 0.770(4) 0.255(3) 0.078(12) Uiso 1 1 d .
H18B H 0.582(5) 0.682(4) 0.254(3) 0.101(15) Uiso 1 1 d .
H15C H 0.632(4) 0.449(4) 0.025(3) 0.070(15) Uiso 1 1 d .
H21C H 0.104(4) 0.815(4) 0.005(3) 0.077(13) Uiso 1 1 d .
H28A H 0.998(6) 1.191(5) -0.755(4) 0.135(11) Uiso 1 1 d .
H28B H 0.828(5) 1.245(5) -0.793(4) 0.135(11) Uiso 1 1 d .
H28C H 0.867(6) 1.096(5) -0.722(4) 0.135(11) Uiso 1 1 d .
H24A H 0.214(5) 1.253(5) -0.316(5) 0.136(19) Uiso 1 1 d .
H24B H 0.181(5) 1.370(5) -0.431(4) 0.108(18) Uiso 1 1 d .
H22A H 0.098(5) 1.004(4) 0.127(3) 0.092(8) Uiso 1 1 d .
H22B H 0.141(4) 1.034(4) -0.008(4) 0.092(8) Uiso 1 1 d .
H22C H 0.255(4) 1.039(4) 0.069(3) 0.092(8) Uiso 1 1 d .
H21B H 0.013(5) 0.810(4) 0.130(4) 0.109(15) Uiso 1 1 d .
H15A H 0.789(4) 0.408(4) 0.045(3) 0.092(13) Uiso 1 1 d .
H15B H 0.748(4) 0.512(4) -0.068(4) 0.098(14) Uiso 1 1 d .
H27A H 0.814(5) 1.385(4) -0.575(4) 0.114(9) Uiso 1 1 d .
H27B H 0.815(5) 1.409(4) -0.718(4) 0.114(9) Uiso 1 1 d .
H27C H 0.965(5) 1.373(4) -0.672(4) 0.114(9) Uiso 1 1 d .
H16A H 0.889(5) 0.671(5) -0.033(4) 0.125(10) Uiso 1 1 d .
H16B H 0.916(5) 0.563(5) 0.090(4) 0.125(10) Uiso 1 1 d .
H16C H 0.857(5) 0.709(5) 0.061(5) 0.125(10) Uiso 1 1 d .
H19A H 0.459(5) 0.514(5) 0.396(4) 0.119(10) Uiso 1 1 d .
H19B H 0.322(5) 0.614(4) 0.394(4) 0.119(10) Uiso 1 1 d .
H19C H 0.474(5) 0.633(4) 0.434(4) 0.119(10) Uiso 1 1 d .

loop_
_atom_site_aniso_label
_atom_site_aniso_U_11
_atom_site_aniso_U_22
_atom_site_aniso_U_33
_atom_site_aniso_U_23
_atom_site_aniso_U_13
_atom_site_aniso_U_12
N1A 0.0468(14) 0.0280(12) 0.0297(13) 0.0010(10) -0.0065(11) -0.0056(10)
O2A 0.0716(15) 0.0479(13) 0.0354(13) 0.0080(11) -0.0009(11) -0.0085(11)
N2A 0.0537(16) 0.0437(15) 0.0391(15) 0.0047(12) 0.0031(13) -0.0040(12)
C2A 0.054(2) 0.0334(16) 0.0368(18) 0.0010(14) -0.0107(15) -0.0013(15)
C17A 0.0480(19) 0.0319(17) 0.0279(16) 0.0011(13) -0.0065(14) -0.0054(14)
C13A 0.0412(17) 0.0296(15) 0.0365(17) -0.0032(13) -0.0052(14) -0.0046(12)
C1A 0.0457(17) 0.0316(15) 0.0367(17) -0.0037(13) -0.0065(14) -0.0047(13)
C12A 0.049(2) 0.0364(16) 0.0404(18) -0.0042(14) -0.0030(16) -0.0038(14)
C3A 0.057(2) 0.0335(16) 0.0360(17) -0.0027(13) -0.0054(15) -0.0064(14)
C8A 0.0559(19) 0.0410(17) 0.0313(17) -0.0018(14) -0.0086(15) -0.0118(14)
C6A 0.059(2) 0.0324(15) 0.0311(17) -0.0003(13) -0.0025(15) -0.0111(14)
C7A 0.0571(19) 0.0367(16) 0.0369(18) -0.0057(14) -0.0042(15) -0.0128(14)
C5A 0.067(2) 0.0337(16) 0.0342(18) -0.0008(14) -0.0031(16) -0.0114(15)
O1A 0.0574(15) 0.0868(18) 0.0547(16) 0.0227(14) -0.0055(12) -0.0032(13)
C9A 0.063(2) 0.0365(16) 0.0338(18) -0.0021(15) -0.0046(15) -0.0053(15)
C4A 0.062(2) 0.0393(18) 0.0335(18) 0.0006(15) -0.0048(17) -0.0040(16)
C10A 0.063(2) 0.0440(18) 0.0396(19) 0.0049(15) -0.0043(17) -0.0057(16)
C14A 0.0430(18) 0.0358(17) 0.0415(19) 0.0007(15) -0.0040(15) -0.0004(13)
C11A 0.062(2) 0.056(2) 0.0348(18) -0.0065(16) -0.0029(17) -0.0194(18)
C18A 0.072(3) 0.0434(19) 0.0343(18) -0.0083(15) -0.0152(17) -0.0041(17)
C20A 0.0471(18) 0.0374(16) 0.0405(18) -0.0073(14) -0.0060(15) 0.0054(13)
N3A 0.067(2) 0.079(2) 0.0448(17) 0.0036(16) -0.0118(16) -0.0164(16)
C19A 0.131(4) 0.062(2) 0.0320(19) -0.0063(18) -0.018(2) -0.014(3)
C23A 0.060(2) 0.070(2) 0.042(2) 0.0043(19) -0.0080(18) -0.0230(19)
C26A 0.050(2) 0.065(2) 0.054(2) 0.0110(19) 0.0030(18) -0.0044(17)
C15A 0.129(5) 0.040(2) 0.055(3) -0.0152(19) -0.024(3) 0.019(3)
C21A 0.051(2) 0.065(3) 0.074(3) -0.025(2) -0.006(2) -0.0081(18)
C16A 0.052(3) 0.074(3) 0.143(5) 0.038(3) -0.037(3) -0.014(2)
C22A 0.069(3) 0.042(2) 0.078(3) -0.0210(19) 0.001(2) 0.0012(17)
C28A 0.096(3) 0.069(3) 0.083(3) -0.011(2) 0.038(3) -0.005(2)
C27A 0.070(3) 0.092(3) 0.069(3) -0.008(2) -0.007(2) -0.028(2)
C24A 0.059(3) 0.144(5) 0.075(3) -0.045(4) 0.002(2) -0.006(3)
C25A 0.078(3) 0.241(7) 0.098(4) -0.051(5) 0.002(3) -0.006(4)

loop_
_atom_type_symbol
_atom_type_description
_atom_type_scat_dispersion_real
_atom_type_scat_dispersion_imag
_atom_type_scat_source
C C 0.0033 0.0016 'International Tables Vol C Tables 4.2.6.8 and 6.1.1.4'
H H 0.0000 0.0000 'International Tables Vol C Tables 4.2.6.8 and 6.1.1.4'
N N 0.0061 0.0033 'International Tables Vol C Tables 4.2.6.8 and 6.1.1.4'
O O 0.0106 0.0060 'International Tables Vol C Tables 4.2.6.8 and 6.1.1.4'

loop_
_geom_angle_atom_site_label_1
_geom_angle_atom_site_label_2
_geom_angle_atom_site_label_3
_geom_angle
C13A N1A C1A 119.9(2)
C13A N1A C17A 120.4(2)
C1A N1A C17A 119.7(2)
C9A N2A C10A 123.5(3)
C9A N2A C26A 119.3(2)
C10A N2A C26A 117.1(3)
C1A C2A C3A 122.7(3)
C1A C2A H2A 117.2(16)
C3A C2A H2A 120.1(16)
N1A C17A C18A 111.9(3)
N1A C17A H17A 109.3(14)
C18A C17A H17A 111.7(15)
N1A C17A H17B 106.9(15)
C18A C17A H17B 111.8(16)
H17A C17A H17B 105(2)
C12A C13A N1A 119.6(3)
C12A C13A C14A 120.4(3)
N1A C13A C14A 120.0(2)
C2A C1A N1A 119.4(3)
C2A C1A C20A 121.4(3)
N1A C1A C20A 119.2(2)
C13A C12A C3A 123.0(3)
C13A C12A H12A 117.6(18)
C3A C12A H12A 119.4(18)
C2A C3A C12A 115.2(3)
C2A C3A C4A 125.6(3)
C12A C3A C4A 119.0(3)
C7A C8A C11A 121.3(3)
C7A C8A C9A 123.8(3)
C11A C8A C9A 114.9(3)
C7A C6A C5A 121.0(3)
C7A C6A C10A 119.6(3)
C5A C6A C10A 119.3(3)
C8A C7A C6A 119.1(3)
C8A C7A C23A 117.6(3)
C6A C7A C23A 123.2(3)
C4A C5A C6A 128.9(3)
C4A C5A H5A 118.5(19)
C6A C5A H5A 112.4(19)
O2A C9A N2A 120.3(3)
O2A C9A C8A 123.7(3)
N2A C9A C8A 116.0(2)
C5A C4A C3A 124.4(3)
C5A C4A H4A 120(2)
C3A C4A H4A 116(2)
O1A C10A N2A 118.1(3)
O1A C10A C6A 124.0(3)
N2A C10A C6A 117.9(3)
C16A C14A C13A 110.3(3)
C16A C14A C15A 111.6(4)
C13A C14A C15A 110.7(3)
C16A C14A H14A 109.4(19)
C13A C14A H14A 109.1(17)
C15A C14A H14A 105.5(18)
N3A C11A C8A 179.7(4)
C19A C18A C17A 111.3(3)
C19A C18A H18A 112(2)
C17A C18A H18A 107(2)
C19A C18A H18B 110(2)
C17A C18A H18B 111(3)
H18A C18A H18B 105(3)
C1A C20A C21A 110.2(3)
C1A C20A C22A 112.0(3)
C21A C20A C22A 110.7(3)
C1A C20A H20A 108.8(17)
C21A C20A H20A 108.0(18)
C22A C20A H20A 107.0(18)
C18A C19A H19A 114(3)
C18A C19A H19B 107(3)
H19A C19A H19B 103(4)
C18A C19A H19C 109(3)
H19A C19A H19C 109(4)
H19B C19A H19C 115(4)
C7A C23A C24A 111.9(3)
C7A C23A H23A 112.1(16)
C24A C23A H23A 104.2(17)
C7A C23A H23B 114(2)
C24A C23A H23B 111(2)
H23A C23A H23B 103(3)
N2A C26A C27A 111.1(3)
N2A C26A C28A 112.1(4)
C27A C26A C28A 112.6(3)
N2A C26A H26A 102(2)
C27A C26A H26A 106(2)
C28A C26A H26A 112(2)
C14A C15A H15C 114(3)
C14A C15A H15A 112(2)
H15C C15A H15A 107(3)
C14A C15A H15B 109(2)
H15C C15A H15B 109(4)
H15A C15A H15B 106(3)
C20A C21A H21A 116(2)
C20A C21A H21C 106(2)
H21A C21A H21C 104(3)
C20A C21A H21B 109(2)
H21A C21A H21B 108(3)
H21C C21A H21B 113(3)
C14A C16A H16A 115(3)
C14A C16A H16B 111(3)
H16A C16A H16B 111(4)
C14A C16A H16C 124(3)
H16A C16A H16C 88(4)
H16B C16A H16C 105(4)
C20A C22A H22A 107(2)
C20A C22A H22B 111(2)
H22A C22A H22B 108(3)
C20A C22A H22C 112(2)
H22A C22A H22C 113(4)
H22B C22A H22C 106(3)
C26A C28A H28A 109(3)
C26A C28A H28B 105(3)
H28A C28A H28B 105(4)
C26A C28A H28C 117(3)
H28A C28A H28C 114(4)
H28B C28A H28C 106(5)
C26A C27A H27A 108(2)
C26A C27A H27B 107(3)
H27A C27A H27B 120(4)
C26A C27A H27C 112(2)
H27A C27A H27C 108(4)
H27B C27A H27C 101(3)
C25A C24A C23A 112.7(5)
C25A C24A H24A 109(3)
C23A C24A H24A 109(3)
C25A C24A H24B 95(3)
C23A C24A H24B 123(3)
H24A C24A H24B 107(4)
C24A C25A H25A 109.5
C24A C25A H25B 109.5
H25A C25A H25B 109.5
C24A C25A H25C 109.5
H25A C25A H25C 109.5
H25B C25A H25C 109.5

loop_
_geom_bond_atom_site_label_1
_geom_bond_atom_site_label_2
_geom_bond_distance
N1A C13A 1.383(3)
N1A C1A 1.387(3)
N1A C17A 1.482(3)
O2A C9A 1.234(3)
N2A C9A 1.390(4)
N2A C10A 1.416(4)
N2A C26A 1.503(4)
C2A C1A 1.368(4)
C2A C3A 1.402(4)
C2A H2A 0.95(3)
C17A C18A 1.516(5)
C17A H17A 1.04(3)
C17A H17B 0.98(3)
C13A C12A 1.357(4)
C13A C14A 1.516(4)
C1A C20A 1.517(4)
C12A C3A 1.407(4)
C12A H12A 0.97(3)
C3A C4A 1.435(4)
C8A C7A 1.383(4)
C8A C11A 1.422(5)
C8A C9A 1.431(4)
C6A C7A 1.411(4)
C6A C5A 1.441(4)
C6A C10A 1.450(4)
C7A C23A 1.505(5)
C5A C4A 1.354(4)
C5A H5A 0.99(3)
O1A C10A 1.236(4)
C4A H4A 0.96(4)
C14A C16A 1.515(5)
C14A C15A 1.516(5)
C14A H14A 0.98(3)
C11A N3A 1.153(4)
C18A C19A 1.503(5)
C18A H18A 0.96(4)
C18A H18B 1.00(4)
C20A C21A 1.521(5)
C20A C22A 1.525(4)
C20A H20A 1.04(3)
C19A H19A 0.98(5)
C19A H19B 1.02(5)
C19A H19C 1.01(5)
C23A C24A 1.550(7)
C23A H23A 1.05(3)
C23A H23B 0.99(4)
C26A C27A 1.517(6)
C26A C28A 1.519(6)
C26A H26A 1.00(4)
C15A H15C 0.90(4)
C15A H15A 1.02(4)
C15A H15B 1.03(4)
C21A H21A 1.09(5)
C21A H21C 0.95(4)
C21A H21B 1.07(5)
C16A H16A 1.03(5)
C16A H16B 1.03(5)
C16A H16C 0.98(5)
C22A H22A 0.97(4)
C22A H22B 1.10(4)
C22A H22C 0.98(4)
C28A H28A 1.09(5)
C28A H28B 1.11(5)
C28A H28C 0.96(6)
C27A H27A 1.09(5)
C27A H27B 0.99(5)
C27A H27C 1.08(5)
C24A C25A 1.508(6)
C24A H24A 1.06(6)
C24A H24B 1.04(5)
C25A H25A 0.9600
C25A H25B 0.9600
C25A H25C 0.9600

loop_
_geom_torsion_atom_site_label_1
_geom_torsion_atom_site_label_2
_geom_torsion_atom_site_label_3
_geom_torsion_atom_site_label_4
_geom_torsion
C13A N1A C17A C18A 87.5(3)
C1A N1A C17A C18A -91.2(3)
C1A N1A C13A C12A -3.5(4)
C17A N1A C13A C12A 177.8(3)
C1A N1A C13A C14A 177.5(3)
C17A N1A C13A C14A -1.1(4)
C3A C2A C1A N1A 0.4(5)
C3A C2A C1A C20A 179.6(3)
C13A N1A C1A C2A 2.9(4)
C17A N1A C1A C2A -178.4(3)
C13A N1A C1A C20A -176.4(3)
C17A N1A C1A C20A 2.3(4)
N1A C13A C12A C3A 0.8(5)
C14A C13A C12A C3A 179.8(3)
C1A C2A C3A C12A -2.9(5)
C1A C2A C3A C4A -177.9(4)
C13A C12A C3A C2A 2.3(5)
C13A C12A C3A C4A 177.7(3)
C11A C8A C7A C6A -179.7(3)
C9A C8A C7A C6A 0.3(5)
C11A C8A C7A C23A -0.8(5)
C9A C8A C7A C23A 179.2(3)
C5A C6A C7A C8A 178.8(3)
C10A C6A C7A C8A 0.6(5)
C5A C6A C7A C23A -0.1(5)
C10A C6A C7A C23A -178.3(3)
C7A C6A C5A C4A 170.7(3)
C10A C6A C5A C4A -11.1(5)
C10A N2A C9A O2A -179.8(3)
C26A N2A C9A O2A 3.8(5)
C10A N2A C9A C8A 0.7(5)
C26A N2A C9A C8A -175.6(3)
C7A C8A C9A O2A 179.6(3)
C11A C8A C9A O2A -0.4(5)
C7A C8A C9A N2A -0.9(5)
C11A C8A C9A N2A 179.1(3)
C6A C5A C4A C3A 178.9(3)
C2A C3A C4A C5A -18.4(6)
C12A C3A C4A C5A 166.7(3)
C9A N2A C10A O1A -178.7(3)
C26A N2A C10A O1A -2.3(5)
C9A N2A C10A C6A 0.1(5)
C26A N2A C10A C6A 176.5(3)
C7A C6A C10A O1A 178.0(4)
C5A C6A C10A O1A -0.2(5)
C7A C6A C10A N2A -0.8(5)
C5A C6A C10A N2A -179.0(3)
C12A C13A C14A C16A 52.1(5)
N1A C13A C14A C16A -128.9(4)
C12A C13A C14A C15A -71.9(4)
N1A C13A C14A C15A 107.0(4)
C7A C8A C11A N3A 178(100)
C9A C8A C11A N3A -2(78)
N1A C17A C18A C19A 176.4(3)
C2A C1A C20A C21A 88.6(4)
N1A C1A C20A C21A -92.2(4)
C2A C1A C20A C22A -35.1(5)
N1A C1A C20A C22A 144.2(3)
C8A C7A C23A C24A -87.5(4)
C6A C7A C23A C24A 91.3(4)
C9A N2A C26A C27A 61.2(5)
C10A N2A C26A C27A -115.4(4)
C9A N2A C26A C28A -65.8(4)
C10A N2A C26A C28A 117.7(4)
C7A C23A C24A C25A 166.5(4)
